data_4065275
loop_
_publ_author_name
'Yi, Weiyin'
'Zhang, Jie'
'Hong, Longcheng'
'Chen, Zhenxia'
'Zhou, Xigeng'

_publ_section_title
;
 Insertion of Isocyanate and Isothiocyanate into the Ln--P \s-Bond of
 Organolanthanide Phosphides
;
_journal_issue 21
_journal_name_full Organometallics
_journal_page_first 5809
_journal_paper_doi 10.1021/om2006722
_journal_volume 30
_journal_year 2011
_chemical_formula_sum 'C33 H33 Er N O P S'
_chemical_formula_weight 689.89
_chemical_name_systematic
; 
 ? 
;
_space_group_IT_number 14
_symmetry_cell_setting monoclinic
_symmetry_space_group_name_Hall '-P 2yn'
_symmetry_space_group_name_H-M 'P 1 21/n 1'
_atom_sites_solution_hydrogens geom
_atom_sites_solution_primary direct
_atom_sites_solution_secondary difmap
_audit_creation_method SHELXL-97
_cell_angle_alpha 90.00
_cell_angle_beta 93.496(5)
_cell_angle_gamma 90.00
_cell_formula_units_Z 4
_cell_length_a 15.185(6)
_cell_length_b 10.346(4)
_cell_length_c 18.739(7)
_cell_measurement_reflns_used 3143
_cell_measurement_temperature 293(2)
_cell_measurement_theta_max 21.586
_cell_measurement_theta_min 2.250
_cell_volume 2938(2)
_computing_cell_refinement 'Bruker SMART'
_computing_data_collection 'Bruker SMART'
_computing_data_reduction 'Bruker SHELXTL'
_computing_molecular_graphics 'Bruker SHELXTL'
_computing_publication_material 'Bruker SHELXTL'
_computing_structure_refinement 'SHELXL-97 (Sheldrick, 1997)'
_computing_structure_solution 'SHELXS-97 (Sheldrick, 1990)'
_diffrn_ambient_temperature 293(2)
_diffrn_measured_fraction_theta_full 0.997
_diffrn_measured_fraction_theta_max 0.997
_diffrn_measurement_device_type 'CCD area detector'
_diffrn_measurement_method 'phi and omega scans'
_diffrn_radiation_monochromator graphite
_diffrn_radiation_source 'fine-focus sealed tube'
_diffrn_radiation_type MoK\a
_diffrn_radiation_wavelength 0.71073
_diffrn_reflns_av_R_equivalents 0.0507
_diffrn_reflns_av_sigmaI/netI 0.0749
_diffrn_reflns_limit_h_max 17
_diffrn_reflns_limit_h_min -18
_diffrn_reflns_limit_k_max 12
_diffrn_reflns_limit_k_min -11
_diffrn_reflns_limit_l_max 19
_diffrn_reflns_limit_l_min -22
_diffrn_reflns_number 11856
_diffrn_reflns_theta_full 25.01
_diffrn_reflns_theta_max 25.01
_diffrn_reflns_theta_min 1.68
_exptl_absorpt_coefficient_mu 3.008
_exptl_absorpt_correction_T_max 0.7530
_exptl_absorpt_correction_T_min 0.6611
_exptl_absorpt_correction_type multi-scan
_exptl_absorpt_process_details sadabs
_exptl_crystal_colour pink
_exptl_crystal_density_diffrn 1.559
_exptl_crystal_density_method 'not measured'
_exptl_crystal_description block
_exptl_crystal_F_000 1380
_exptl_crystal_size_max 0.15
_exptl_crystal_size_mid 0.12
_exptl_crystal_size_min 0.10
_refine_diff_density_max 0.599
_refine_diff_density_min -0.503
_refine_diff_density_rms 0.111
_refine_ls_extinction_method none
_refine_ls_goodness_of_fit_ref 0.942
_refine_ls_hydrogen_treatment constr
_refine_ls_matrix_type full
_refine_ls_number_parameters 343
_refine_ls_number_reflns 5163
_refine_ls_number_restraints 2
_refine_ls_restrained_S_all 0.944
_refine_ls_R_factor_all 0.0600
_refine_ls_R_factor_gt 0.0361
_refine_ls_shift/su_max 0.001
_refine_ls_shift/su_mean 0.000
_refine_ls_structure_factor_coef Fsqd
_refine_ls_weighting_details 'calc w=1/[\s^2^(Fo^2^)+(0.0428P)^2^+0.0000P] where P=(Fo^2^+2Fc^2^)/3'
_refine_ls_weighting_scheme calc
_refine_ls_wR_factor_gt 0.0770
_refine_ls_wR_factor_ref 0.0973
_reflns_number_gt 3576
_reflns_number_total 5163
_reflns_threshold_expression >2sigma(I)
_cod_data_source_file om2006722_si_001.cif
_cod_data_source_block f90429b
_cod_depositor_comments
;
The following automatic conversions were performed:

'_symmetry_cell_setting' value 'Monoclinic' changed to 'monoclinic'
according to /home/saulius/struct/CIF-dictionaries/cif_core.dic
dictionary named 'cif_core.dic' version 2.4.1 from 2010-06-29.

Automatic conversion script
Id: cif_fix_values 1715 2011-07-08 13:25:40Z adriana 
;
_cod_original_sg_symbol_H-M P2(1)/n
_cod_database_code 4065275

loop_
_symmetry_equiv_pos_as_xyz
'x, y, z'
'-x+1/2, y+1/2, -z+1/2'
'-x, -y, -z'
'x-1/2, -y-1/2, z-1/2'

loop_
_atom_site_label
_atom_site_type_symbol
_atom_site_fract_x
_atom_site_fract_y
_atom_site_fract_z
_atom_site_U_iso_or_equiv
_atom_site_adp_type
_atom_site_occupancy
_atom_site_symmetry_multiplicity
_atom_site_calc_flag
_atom_site_refinement_flags
Er1 Er 0.29124(2) 0.26241(3) 1.062382(15) 0.03636(12) Uani 1 1 d .
S1 S 0.16244(13) 0.14523(15) 0.97444(10) 0.0442(5) Uani 1 1 d .
P1 P 0.05450(12) 0.34199(17) 0.87829(10) 0.0387(4) Uani 1 1 d .
N1 N 0.2017(4) 0.3885(5) 0.9733(3) 0.0344(13) Uani 1 1 d .
O1 O 0.2977(3) 0.0392(4) 1.1026(2) 0.0521(13) Uani 1 1 d .
C1 C 0.1478(4) 0.3057(6) 0.9446(3) 0.0359(16) Uani 1 1 d .
C2 C 0.1890(5) 0.5259(6) 0.9548(3) 0.0405(17) Uani 1 1 d .
C3 C 0.1130(5) 0.5906(6) 0.9717(4) 0.0460(18) Uani 1 1 d .
H3A H 0.0704 0.5490 0.9969 0.055 Uiso 1 1 calc R
C4 C 0.1019(6) 0.7120(8) 0.9513(4) 0.063(2) Uani 1 1 d .
H4A H 0.0491 0.7525 0.9604 0.076 Uiso 1 1 calc R
C5 C 0.1653(6) 0.7837(8) 0.9167(4) 0.066(2) Uani 1 1 d .
H5A H 0.1572 0.8700 0.9041 0.079 Uiso 1 1 calc R
C6 C 0.2424(6) 0.7138(8) 0.9025(4) 0.068(3) Uani 1 1 d .
H6A H 0.2863 0.7548 0.8784 0.082 Uiso 1 1 calc R
C7 C 0.2540(5) 0.5926(6) 0.9224(4) 0.0491(19) Uani 1 1 d .
H7A H 0.3069 0.5514 0.9144 0.059 Uiso 1 1 calc R
C8 C 0.0287(5) 0.1782(6) 0.8387(4) 0.0395(17) Uani 1 1 d .
C9 C 0.0579(5) 0.1352(6) 0.7757(4) 0.0421(17) Uani 1 1 d U
H9A H 0.0947 0.1865 0.7497 0.050 Uiso 1 1 calc R
C10 C 0.0326(5) 0.0163(8) 0.7509(4) 0.058(2) Uani 1 1 d U
H10A H 0.0503 -0.0108 0.7067 0.070 Uiso 1 1 calc R
C11 C -0.0190(5) -0.0661(7) 0.7898(4) 0.060(2) Uani 1 1 d .
H11A H -0.0328 -0.1491 0.7736 0.072 Uiso 1 1 calc R
C12 C -0.0489(6) -0.0208(9) 0.8531(4) 0.073(3) Uani 1 1 d .
H12A H -0.0835 -0.0731 0.8804 0.088 Uiso 1 1 calc R
C13 C -0.0266(5) 0.1053(7) 0.8762(4) 0.054(2) Uani 1 1 d .
H13A H -0.0499 0.1386 0.9172 0.065 Uiso 1 1 calc R
C14 C 0.1135(5) 0.4179(6) 0.8085(3) 0.0372(16) Uani 1 1 d .
C15 C 0.0737(6) 0.5298(8) 0.7737(4) 0.059(2) Uani 1 1 d .
H15A H 0.0201 0.5606 0.7881 0.071 Uiso 1 1 calc R
C16 C 0.1142(7) 0.5915(8) 0.7195(4) 0.077(3) Uani 1 1 d .
H16A H 0.0864 0.6609 0.6959 0.092 Uiso 1 1 calc R
C17 C 0.1943(7) 0.5514(9) 0.7005(4) 0.074(3) Uani 1 1 d .
H17A H 0.2223 0.5959 0.6652 0.089 Uiso 1 1 calc R
C18 C 0.2369(6) 0.4403(8) 0.7343(4) 0.062(2) Uani 1 1 d .
H18A H 0.2904 0.4091 0.7196 0.074 Uiso 1 1 calc R
C19 C 0.1954(5) 0.3831(6) 0.7887(4) 0.0446(18) Uani 1 1 d .
H19A H 0.2246 0.3165 0.8137 0.054 Uiso 1 1 calc R
C20 C 0.1685(5) 0.3438(7) 1.1482(4) 0.0489(19) Uani 1 1 d .
H20A H 0.1099 0.3278 1.1335 0.059 Uiso 1 1 calc R
C21 C 0.2254(5) 0.2629(8) 1.1899(4) 0.061(2) Uani 1 1 d .
H21A H 0.2115 0.1824 1.2082 0.073 Uiso 1 1 calc R
C22 C 0.3079(5) 0.3268(8) 1.1990(4) 0.053(2) Uani 1 1 d .
H22A H 0.3579 0.2966 1.2249 0.064 Uiso 1 1 calc R
C23 C 0.3007(6) 0.4368(7) 1.1638(4) 0.061(2) Uani 1 1 d .
H23A H 0.3454 0.4972 1.1598 0.073 Uiso 1 1 calc R
C24 C 0.2157(6) 0.4476(7) 1.1340(4) 0.059(2) Uani 1 1 d .
H24A H 0.1943 0.5182 1.1074 0.070 Uiso 1 1 calc R
C25 C 0.4169(6) 0.1696(8) 0.9802(5) 0.066(2) Uani 1 1 d .
H25A H 0.4048 0.0951 0.9537 0.080 Uiso 1 1 calc R
C26 C 0.4565(6) 0.1770(10) 1.0491(5) 0.076(3) Uani 1 1 d .
H26A H 0.4759 0.1086 1.0782 0.091 Uiso 1 1 calc R
C27 C 0.4614(6) 0.3203(11) 1.0670(5) 0.080(3) Uani 1 1 d .
H27A H 0.4859 0.3570 1.1089 0.096 Uiso 1 1 calc R
C28 C 0.4239(6) 0.3829(8) 1.0111(6) 0.065(2) Uani 1 1 d .
H28A H 0.4165 0.4721 1.0097 0.078 Uiso 1 1 calc R
C29 C 0.3980(5) 0.3048(9) 0.9576(5) 0.069(3) Uani 1 1 d .
H29A H 0.3724 0.3305 0.9135 0.083 Uiso 1 1 calc R
C30 C 0.2755(6) -0.0777(6) 1.0571(5) 0.075(3) Uani 1 1 d .
H30A H 0.2122 -0.0870 1.0485 0.090 Uiso 1 1 calc R
H30B H 0.3024 -0.0721 1.0116 0.090 Uiso 1 1 calc R
C31 C 0.3114(9) -0.1823(9) 1.0985(6) 0.119(5) Uani 1 1 d .
H31A H 0.3360 -0.2456 1.0671 0.142 Uiso 1 1 calc R
H31B H 0.2648 -0.2239 1.1233 0.142 Uiso 1 1 calc R
C32 C 0.3793(7) -0.1377(7) 1.1499(5) 0.076(3) Uani 1 1 d U
H32A H 0.4360 -0.1311 1.1289 0.091 Uiso 1 1 calc R
H32B H 0.3847 -0.1935 1.1915 0.091 Uiso 1 1 calc R
C33 C 0.3444(6) -0.0094(9) 1.1677(4) 0.075(3) Uani 1 1 d U
H33A H 0.3045 -0.0165 1.2060 0.090 Uiso 1 1 calc R
H33B H 0.3922 0.0484 1.1829 0.090 Uiso 1 1 calc R

loop_
_atom_site_aniso_label
_atom_site_aniso_U_11
_atom_site_aniso_U_22
_atom_site_aniso_U_33
_atom_site_aniso_U_23
_atom_site_aniso_U_13
_atom_site_aniso_U_12
Er1 0.03659(18) 0.03947(19) 0.03274(17) -0.00128(15) -0.00005(12) -0.00927(16)
S1 0.0550(13) 0.0327(9) 0.0432(11) 0.0026(8) -0.0101(9) -0.0106(8)
P1 0.0375(12) 0.0413(10) 0.0372(11) 0.0000(8) 0.0014(9) -0.0038(8)
N1 0.043(4) 0.024(3) 0.035(3) 0.002(2) 0.000(3) -0.008(2)
O1 0.061(4) 0.056(3) 0.038(3) 0.008(2) -0.009(3) -0.003(3)
C1 0.041(4) 0.038(4) 0.030(4) -0.001(3) 0.006(3) -0.006(3)
C2 0.055(5) 0.040(4) 0.025(4) -0.003(3) -0.006(3) -0.011(3)
C3 0.058(5) 0.034(4) 0.046(4) -0.001(3) 0.003(4) 0.000(4)
C4 0.068(6) 0.073(6) 0.048(5) -0.016(4) -0.005(4) 0.016(5)
C5 0.091(7) 0.060(5) 0.046(5) 0.002(4) 0.001(5) 0.004(5)
C6 0.084(7) 0.072(6) 0.049(5) 0.007(4) 0.005(5) -0.026(5)
C7 0.065(6) 0.030(4) 0.053(5) 0.007(3) 0.005(4) -0.012(4)
C8 0.041(5) 0.038(4) 0.039(4) 0.002(3) -0.007(3) 0.000(3)
C9 0.045(5) 0.030(3) 0.050(5) 0.001(3) -0.003(4) -0.007(3)
C10 0.044(5) 0.086(6) 0.044(5) -0.017(4) -0.010(4) -0.001(4)
C11 0.065(6) 0.046(5) 0.067(6) -0.006(4) -0.015(5) -0.017(4)
C12 0.066(7) 0.093(7) 0.058(6) 0.006(5) -0.007(5) -0.036(5)
C13 0.064(6) 0.042(4) 0.056(5) -0.010(4) 0.003(4) -0.023(4)
C14 0.046(5) 0.031(4) 0.033(4) 0.000(3) -0.002(3) -0.003(3)
C15 0.054(6) 0.087(6) 0.036(5) -0.001(4) -0.005(4) 0.004(5)
C16 0.112(9) 0.058(5) 0.062(6) 0.025(4) 0.017(6) -0.008(5)
C17 0.105(9) 0.076(6) 0.044(5) 0.001(5) 0.019(5) -0.044(6)
C18 0.061(6) 0.078(6) 0.047(5) -0.021(4) 0.013(4) -0.026(5)
C19 0.046(5) 0.035(4) 0.053(5) -0.005(3) 0.004(4) -0.004(3)
C20 0.055(5) 0.040(4) 0.052(5) -0.011(4) 0.001(4) -0.003(4)
C21 0.056(5) 0.092(6) 0.036(4) -0.014(4) 0.016(4) -0.016(5)
C22 0.056(6) 0.064(5) 0.038(4) -0.008(4) -0.013(4) 0.006(4)
C23 0.075(7) 0.053(5) 0.056(6) -0.015(4) 0.010(5) -0.022(4)
C24 0.086(7) 0.049(5) 0.040(5) -0.007(4) 0.003(5) 0.008(5)
C25 0.076(7) 0.051(5) 0.074(7) -0.009(5) 0.028(5) 0.005(5)
C26 0.051(6) 0.101(8) 0.077(7) 0.019(6) 0.009(5) 0.019(5)
C27 0.041(6) 0.134(9) 0.066(6) -0.017(6) 0.003(5) -0.027(6)
C28 0.059(6) 0.040(5) 0.097(8) 0.003(5) 0.009(5) -0.015(4)
C29 0.047(6) 0.107(7) 0.056(6) 0.013(5) 0.023(4) -0.007(5)
C30 0.099(8) 0.035(4) 0.087(7) 0.001(5) -0.026(6) -0.004(5)
C31 0.196(14) 0.047(6) 0.106(9) -0.003(6) -0.047(9) 0.026(7)
C32 0.104(8) 0.056(5) 0.066(6) 0.020(5) 0.002(6) 0.024(5)
C33 0.078(7) 0.101(6) 0.045(5) 0.015(5) -0.010(5) 0.015(5)

loop_
_atom_type_symbol
_atom_type_description
_atom_type_scat_dispersion_real
_atom_type_scat_dispersion_imag
_atom_type_scat_source
C C 0.0033 0.0016 'International Tables Vol C Tables 4.2.6.8 and 6.1.1.4'
H H 0.0000 0.0000 'International Tables Vol C Tables 4.2.6.8 and 6.1.1.4'
N N 0.0061 0.0033 'International Tables Vol C Tables 4.2.6.8 and 6.1.1.4'
O O 0.0106 0.0060 'International Tables Vol C Tables 4.2.6.8 and 6.1.1.4'
P P 0.1023 0.0942 'International Tables Vol C Tables 4.2.6.8 and 6.1.1.4'
S S 0.1246 0.1234 'International Tables Vol C Tables 4.2.6.8 and 6.1.1.4'
Er Er -0.2586 4.9576 'International Tables Vol C Tables 4.2.6.8 and 6.1.1.4'

loop_
_geom_angle_atom_site_label_1
_geom_angle_atom_site_label_2
_geom_angle_atom_site_label_3
_geom_angle
O1 Er1 N1 136.39(17)
O1 Er1 C28 123.5(2)
N1 Er1 C28 84.5(3)
O1 Er1 C23 115.5(2)
N1 Er1 C23 97.5(2)
C28 Er1 C23 85.9(3)
O1 Er1 C24 122.9(2)
N1 Er1 C24 73.8(2)
C28 Er1 C24 102.1(3)
C23 Er1 C24 30.4(2)
O1 Er1 C22 86.6(2)
N1 Er1 C22 122.7(2)
C28 Er1 C22 101.9(3)
C23 Er1 C22 29.0(2)
C24 Er1 C22 49.0(2)
O1 Er1 C21 74.5(2)
N1 Er1 C21 112.8(2)
C28 Er1 C21 132.5(3)
C23 Er1 C21 49.5(2)
C24 Er1 C21 48.7(3)
C22 Er1 C21 31.1(2)
O1 Er1 C27 100.6(3)
N1 Er1 C27 113.6(3)
C28 Er1 C27 29.3(2)
C23 Er1 C27 79.1(3)
C24 Er1 C27 105.8(3)
C22 Er1 C27 82.9(3)
C21 Er1 C27 113.1(3)
O1 Er1 C29 111.8(2)
N1 Er1 C29 75.4(2)
C28 Er1 C29 29.2(2)
C23 Er1 C29 114.4(3)
C24 Er1 C29 124.0(3)
C22 Er1 C29 130.3(3)
C21 Er1 C29 161.4(3)
C27 Er1 C29 49.4(3)
O1 Er1 C20 97.4(2)
N1 Er1 C20 82.2(2)
C28 Er1 C20 131.0(3)
C23 Er1 C20 49.8(2)
C24 Er1 C20 28.9(2)
C22 Er1 C20 50.7(2)
C21 Er1 C20 30.7(2)
C27 Er1 C20 128.6(3)
C29 Er1 C20 150.7(3)
O1 Er1 C26 72.3(2)
N1 Er1 C26 126.3(2)
C28 Er1 C26 51.3(3)
C23 Er1 C26 106.5(3)
C24 Er1 C26 136.3(3)
C22 Er1 C26 97.9(3)
C21 Er1 C26 119.4(3)
C27 Er1 C26 33.1(3)
C29 Er1 C26 51.0(3)
C20 Er1 C26 148.2(3)
O1 Er1 C25 79.8(2)
N1 Er1 C25 100.5(2)
C28 Er1 C25 50.9(3)
C23 Er1 C25 130.5(3)
C24 Er1 C25 153.1(3)
C22 Er1 C25 127.8(3)
C21 Er1 C25 146.6(3)
C27 Er1 C25 51.4(3)
C29 Er1 C25 32.1(3)
C20 Er1 C25 177.0(2)
C26 Er1 C25 30.0(2)
C1 S1 Er1 81.2(2)
C14 P1 C1 100.3(3)
C14 P1 C8 101.9(3)
C1 P1 C8 102.3(3)
C1 N1 C2 118.4(6)
C1 N1 Er1 104.1(4)
C2 N1 Er1 136.9(4)
C33 O1 C30 106.0(6)
C33 O1 Er1 126.4(5)
C30 O1 Er1 125.8(4)
N1 C1 S1 115.6(5)
N1 C1 P1 125.8(5)
S1 C1 P1 118.5(4)
C7 C2 C3 119.2(6)
C7 C2 N1 120.1(6)
C3 C2 N1 120.7(6)
C4 C3 C2 119.0(7)
C4 C3 H3A 120.5
C2 C3 H3A 120.5
C3 C4 C5 123.9(8)
C3 C4 H4A 118.1
C5 C4 H4A 118.1
C4 C5 C6 114.5(8)
C4 C5 H5A 122.7
C6 C5 H5A 122.7
C7 C6 C5 122.1(8)
C7 C6 H6A 119.0
C5 C6 H6A 119.0
C6 C7 C2 121.0(8)
C6 C7 H7A 119.5
C2 C7 H7A 119.5
C13 C8 C9 120.8(6)
C13 C8 P1 114.6(5)
C9 C8 P1 124.4(5)
C10 C9 C8 119.4(7)
C10 C9 H9A 120.3
C8 C9 H9A 120.3
C9 C10 C11 122.1(7)
C9 C10 H10A 119.0
C11 C10 H10A 119.0
C12 C11 C10 117.8(7)
C12 C11 H11A 121.1
C10 C11 H11A 121.1
C11 C12 C13 119.6(8)
C11 C12 H12A 120.2
C13 C12 H12A 120.2
C8 C13 C12 120.0(7)
C8 C13 H13A 120.0
C12 C13 H13A 120.0
C19 C14 C15 116.8(6)
C19 C14 P1 125.5(5)
C15 C14 P1 117.5(6)
C16 C15 C14 120.8(8)
C16 C15 H15A 119.6
C14 C15 H15A 119.6
C17 C16 C15 120.1(8)
C17 C16 H16A 120.0
C15 C16 H16A 120.0
C16 C17 C18 120.9(8)
C16 C17 H17A 119.5
C18 C17 H17A 119.5
C19 C18 C17 117.2(8)
C19 C18 H18A 121.4
C17 C18 H18A 121.4
C18 C19 C14 123.9(7)
C18 C19 H19A 118.1
C14 C19 H19A 118.1
C24 C20 C21 105.8(8)
C24 C20 Er1 74.3(5)
C21 C20 Er1 73.7(4)
C24 C20 H20A 127.1
C21 C20 H20A 127.1
Er1 C20 H20A 117.2
C20 C21 C22 107.3(7)
C20 C21 Er1 75.6(4)
C22 C21 Er1 74.3(4)
C20 C21 H21A 126.3
C22 C21 H21A 126.3
Er1 C21 H21A 116.0
C23 C22 C21 107.3(8)
C23 C22 Er1 74.5(4)
C21 C22 Er1 74.6(4)
C23 C22 H22A 126.4
C21 C22 H22A 126.4
Er1 C22 H22A 116.7
C22 C23 C24 108.7(8)
C22 C23 Er1 76.5(4)
C24 C23 Er1 75.7(4)
C22 C23 H23A 125.6
C24 C23 H23A 125.6
Er1 C23 H23A 114.3
C20 C24 C23 110.9(8)
C20 C24 Er1 76.8(4)
C23 C24 Er1 73.9(4)
C20 C24 H24A 124.6
C23 C24 H24A 124.6
Er1 C24 H24A 116.5
C26 C25 C29 106.1(8)
C26 C25 Er1 74.5(5)
C29 C25 Er1 72.3(4)
C26 C25 H25A 126.9
C29 C25 H25A 126.9
Er1 C25 H25A 118.4
C25 C26 C27 105.7(8)
C25 C26 Er1 75.6(5)
C27 C26 Er1 72.1(5)
C25 C26 H26A 127.2
C27 C26 H26A 127.2
Er1 C26 H26A 117.4
C28 C27 C26 106.8(8)
C28 C27 Er1 73.4(5)
C26 C27 Er1 74.8(5)
C28 C27 H27A 126.6
C26 C27 H27A 126.6
Er1 C27 H27A 117.3
C29 C28 C27 113.0(9)
C29 C28 Er1 77.7(5)
C27 C28 Er1 77.3(5)
C29 C28 H28A 123.5
C27 C28 H28A 123.5
Er1 C28 H28A 113.1
C28 C29 C25 108.3(8)
C28 C29 Er1 73.1(5)
C25 C29 Er1 75.5(4)
C28 C29 H29A 125.8
C25 C29 H29A 125.8
Er1 C29 H29A 117.5
C31 C30 O1 103.8(7)
C31 C30 H30A 111.0
O1 C30 H30A 111.0
C31 C30 H30B 111.0
O1 C30 H30B 111.0
H30A C30 H30B 109.0
C30 C31 C32 110.8(8)
C30 C31 H31A 109.5
C32 C31 H31A 109.5
C30 C31 H31B 109.5
C32 C31 H31B 109.5
H31A C31 H31B 108.1
C31 C32 C33 100.8(8)
C31 C32 H32A 111.6
C33 C32 H32A 111.6
C31 C32 H32B 111.6
C33 C32 H32B 111.6
H32A C32 H32B 109.4
O1 C33 C32 106.4(7)
O1 C33 H33A 110.4
C32 C33 H33A 110.4
O1 C33 H33B 110.4
C32 C33 H33B 110.4
H33A C33 H33B 108.6

loop_
_geom_bond_atom_site_label_1
_geom_bond_atom_site_label_2
_geom_bond_distance
Er1 O1 2.429(5)
Er1 N1 2.462(5)
Er1 S1 2.760(5)
Er1 C28 2.602(8)
Er1 C23 2.618(7)
Er1 C24 2.641(7)
Er1 C22 2.642(7)
Er1 C21 2.646(7)
Er1 C27 2.649(8)
Er1 C29 2.658(7)
Er1 C20 2.671(7)
Er1 C26 2.686(8)
Er1 C25 2.701(8)
S1 C1 1.761(6)
P1 C14 1.809(7)
P1 C1 1.865(7)
P1 C8 1.882(7)
N1 C1 1.281(8)
N1 C2 1.473(8)
O1 C33 1.463(8)
O1 C30 1.506(8)
C2 C7 1.375(9)
C2 C3 1.388(9)
C3 C4 1.321(9)
C3 H3A 0.9300
C4 C5 1.404(11)
C4 H4A 0.9300
C5 C6 1.415(12)
C5 H5A 0.9300
C6 C7 1.317(10)
C6 H6A 0.9300
C7 H7A 0.9300
C8 C13 1.357(9)
C8 C9 1.361(9)
C9 C10 1.361(9)
C9 H9A 0.9300
C10 C11 1.393(10)
C10 H10A 0.9300
C11 C12 1.378(10)
C11 H11A 0.9300
C12 C13 1.409(10)
C12 H12A 0.9300
C13 H13A 0.9300
C14 C19 1.368(9)
C14 C15 1.443(10)
C15 C16 1.376(10)
C15 H15A 0.9300
C16 C17 1.354(12)
C16 H16A 0.9300
C17 C18 1.447(11)
C17 H17A 0.9300
C18 C19 1.366(9)
C18 H18A 0.9300
C19 H19A 0.9300
C20 C24 1.327(10)
C20 C21 1.406(10)
C20 H20A 0.9300
C21 C22 1.418(10)
C21 H21A 0.9300
C22 C23 1.316(10)
C22 H22A 0.9300
C23 C24 1.380(11)
C23 H23A 0.9300
C24 H24A 0.9300
C25 C26 1.392(11)
C25 C29 1.484(12)
C25 H25A 0.9300
C26 C27 1.520(13)
C26 H26A 0.9300
C27 C28 1.329(11)
C27 H27A 0.9300
C28 C29 1.328(11)
C28 H28A 0.9300
C29 H29A 0.9300
C30 C31 1.420(11)
C30 H30A 0.9700
C30 H30B 0.9700
C31 C32 1.443(12)
C31 H31A 0.9700
C31 H31B 0.9700
C32 C33 1.474(11)
C32 H32A 0.9700
C32 H32B 0.9700
C33 H33A 0.9700
C33 H33B 0.9700
